data_4127635
loop_
_publ_author_name
'Tran, Ga\"el'
'Shao, Wen'
'Mazet, Cl\'ement'

_publ_section_title
;
 Ni-Catalyzed Enantioselective Intermolecular Hydroamination of Branched
 1,3-Dienes Using Primary Aliphatic Amines.
;
_journal_issue 37
_journal_name_full 'Journal of the American Chemical Society'
_journal_page_first 14814
_journal_page_last 14822
_journal_paper_doi 10.1021/jacs.9b07253
_journal_volume 141
_journal_year 2019
_chemical_absolute_configuration ad
_chemical_formula_moiety 'Cl, C23 H24 N'
_chemical_formula_sum 'C23 H24 Cl N'
_chemical_formula_weight 349.88
_space_group_crystal_system monoclinic
_space_group_IT_number 4
_space_group_name_Hall 'P 2yb'
_space_group_name_H-M_alt 'P 1 21 1'
_symmetry_space_group_name_Hall 'P 2yb'
_symmetry_space_group_name_H-M 'P 1 21 1'
_atom_sites_solution_hydrogens mixed
_atom_sites_solution_primary dual
_audit_creation_date 2019-04-30
_audit_creation_method
;
Olex2 1.2
(compiled 2018.05.29 svn.r3508 for OlexSys, GUI svn.r5506)
;
_cell_angle_alpha 90
_cell_angle_beta 91.0457(13)
_cell_angle_gamma 90
_cell_formula_units_Z 2
_cell_length_a 10.48643(15)
_cell_length_b 7.50634(11)
_cell_length_c 12.56284(19)
_cell_measurement_reflns_used 9729
_cell_measurement_temperature 180.01(10)
_cell_measurement_theta_max 70.6480
_cell_measurement_theta_min 5.4140
_cell_volume 988.72(3)
_computing_cell_refinement 'CrysAlisPro 1.171.40.43a (Rigaku OD, 2019)'
_computing_data_collection 'CrysAlisPro 1.171.40.43a (Rigaku OD, 2019)'
_computing_data_reduction 'CrysAlisPro 1.171.40.43a (Rigaku OD, 2019)'
_computing_molecular_graphics 'Olex2 (Dolomanov et al., 2009)'
_computing_publication_material 'Olex2 (Dolomanov et al., 2009)'
_computing_structure_refinement 'ShelXL (Sheldrick, 2015)'
_computing_structure_solution 'ShelXT (Sheldrick, 2015)'
_diffrn_ambient_environment N~2~
_diffrn_ambient_temperature 180.01(10)
_diffrn_detector 'CCD plate'
_diffrn_detector_area_resol_mean 10.4670
_diffrn_detector_type Atlas
_diffrn_measured_fraction_theta_full 1.000
_diffrn_measured_fraction_theta_max 0.996
_diffrn_measurement_details
;
List of Runs (angles in degrees, time in seconds):

  # Type    Start    End  Width  t~exp~   \w     \q     \k     \f   Frames
--------------------------------------------------------------------------
  1  \w    -65.00  12.00   0.50    1.00    --  -41.64  38.00-180.00  154
  2  \w   -113.00 -42.00   0.50    1.00    --  -41.64 -57.00  90.00  142
  3  \w    -69.00  24.00   0.50    1.00    --  -41.64  57.00-120.00  186
  4  \w      2.00  74.00   0.50    1.00    --   41.64 -99.00   0.00  144
  5  \w     29.00 106.00   0.50    1.00    --  100.00 -45.00-150.00  154
  6  \w     75.00 168.00   0.50    1.00    --  100.00  45.00  30.00  186
  7  \w    140.00 167.00   0.50    1.00    --  100.00  84.00 -87.00   54
  8  \w     72.00 163.00   0.50    1.00    --  100.00  61.00 -30.00  182
  9  \w     37.00 108.00   0.50    1.00    --  100.00-125.00 120.00  142
 10  \w    134.00 172.00   0.50    1.00    --  100.00  61.00-180.00   76
 11  \w    131.00 172.00   0.50    1.00    --  100.00 125.00 120.00   82
 12  \w     78.00 158.00   0.50    1.00    --  100.00  61.00-120.00  160
 13  \w    114.00 164.00   0.50    1.00    --  100.00 125.00-120.00  100
 14  \w     46.00 118.00   0.50    1.00    --  100.00-125.00-150.00  144
 15  \w     32.00  89.00   0.50    1.00    --  100.00 -94.00-150.00  114
 16  \w    141.00 171.00   0.50    1.00    --  100.00  61.00   0.00   60
 17  \w     73.00 100.00   0.50    1.00    --  100.00-125.00 -60.00   54
 18  \w     98.00 124.00   0.50    1.00    --  100.00 125.00 -90.00   52
 19  \w     99.00 137.00   0.50    1.00    --  100.00  84.00 -87.00   76
 20  \w   -112.00  -6.00   0.50    1.00    --  -41.64 -19.00 120.00  212
 21  \w     14.00  67.00   0.50    1.00    --   41.64  57.00 -60.00  106
 22  \w     12.00  38.00   0.50    1.00    --   46.00  82.00  17.08   52
 23  \w     11.00  37.00   0.50    1.00    --   46.00  84.00 115.40   52
 24  \w     16.00  43.00   0.50    1.00    --   50.00  82.00-157.80   54
 25  \w     16.00  41.00   0.50    1.00    --   50.00  81.00 -86.05   50
 26  \w     31.00  58.00   0.50    1.00    --   62.00  75.00  96.93   54
 27  \w     30.00  67.00   0.50    1.00    --   62.00  75.00 -75.47   74
 28  \w     33.00  79.00   0.50    1.00    --   66.00  77.00 -10.41   92
 29  \w     35.00  61.00   0.50    1.00    --   66.00  77.00-135.88   52
 30  \w     34.00  67.00   0.50    1.00    --   66.00  77.00  35.78   66
 31  \w     34.00  61.00   0.50    1.00    --   66.00  76.00 138.06   54
 32  \w     43.00  68.00   0.50    1.00    --   74.00  75.00 -52.28   50
 33  \w     92.00 145.00   0.50    1.00    --   74.00  77.00-172.03  106
 34  \w     41.00  67.00   0.50    1.00    --   74.00  77.00 100.99   52
 35  \w     44.00  72.00   0.50    1.00    --   74.00  77.00-172.03   56
 36  \w     43.00  69.00   0.50    1.00    --   74.00  76.00 156.26   52
 37  \w     68.00  93.00   0.50    1.00    --  100.00  77.00 -60.00   50
 38  \w    106.00 133.00   0.50    1.00    --  100.00  77.00  30.00   54
 39  \w     68.00  93.00   0.50    1.00    --  100.00  77.00  30.00   50
 40  \w    100.00 167.00   0.50    1.00    --  100.00  77.00 150.00  134
 41  \w    111.00 141.00   0.50    1.00    --  100.00  77.00-150.00   60
 42  \w     68.00  93.00   0.50    1.00    --  100.00  77.00-150.00   50
 43  \w     67.00  93.00   0.50    1.00    --  100.00  77.00 150.00   52
 44  \w     67.00  94.00   0.50    1.00    --  100.00  77.00 -30.00   54
 45  \w     67.00  94.00   0.50    1.00    --  100.00  77.00-120.00   54
 46  \w     68.00 164.00   0.50    1.00    --  100.00  77.00 120.00  192
 47  \w    138.00 166.00   0.50    1.00    --  100.00 125.00 150.00   56
 48  \w    100.00 176.00   0.50    1.00    --  100.00  77.00  90.00  152
 49  \w     67.00 122.00   0.50    1.00    --  100.00  77.00-180.00  110
 50  \w     67.00  95.00   0.50    1.00    --  100.00  77.00  90.00   56
 51  \w     67.00  93.00   0.50    1.00    --  100.00  77.00   0.00   52
 52  \w     68.00 144.00   0.50    1.00    --  100.00  77.00  60.00  152
 53  \w     67.00 117.00   0.50    1.00    --  100.00  77.00 -90.00  100
 54  \w     79.00 118.00   0.50    1.00    --  100.00-125.00 -30.00   78
 55  \w     67.00 118.00   0.50    1.00    --  100.00-125.00  30.00  102
;
_diffrn_measurement_device 'four-circle diffractometer'
_diffrn_measurement_device_type 'SuperNova, Dual, Cu at home/near, Atlas'
_diffrn_measurement_method '\w scans'
_diffrn_orient_matrix_type 'CrysAlisPro convention (1999,Acta A55,543-557)'
_diffrn_orient_matrix_UB_11 -0.0439820000
_diffrn_orient_matrix_UB_12 -0.1523821000
_diffrn_orient_matrix_UB_13 0.0728031000
_diffrn_orient_matrix_UB_21 -0.0586211000
_diffrn_orient_matrix_UB_22 -0.0971536000
_diffrn_orient_matrix_UB_23 -0.0972852000
_diffrn_orient_matrix_UB_31 0.1273110000
_diffrn_orient_matrix_UB_32 -0.0972538000
_diffrn_orient_matrix_UB_33 -0.0169543000
_diffrn_radiation_monochromator mirror
_diffrn_radiation_probe x-ray
_diffrn_radiation_type CuK\a
_diffrn_radiation_wavelength 1.54184
_diffrn_reflns_av_R_equivalents 0.0315
_diffrn_reflns_av_unetI/netI 0.0208
_diffrn_reflns_Laue_measured_fraction_full 1.000
_diffrn_reflns_Laue_measured_fraction_max 0.996
_diffrn_reflns_limit_h_max 12
_diffrn_reflns_limit_h_min -12
_diffrn_reflns_limit_k_max 9
_diffrn_reflns_limit_k_min -9
_diffrn_reflns_limit_l_max 15
_diffrn_reflns_limit_l_min -15
_diffrn_reflns_number 15843
_diffrn_reflns_point_group_measured_fraction_full 1.000
_diffrn_reflns_point_group_measured_fraction_max 0.989
_diffrn_reflns_theta_full 67.684
_diffrn_reflns_theta_max 70.551
_diffrn_reflns_theta_min 3.519
_diffrn_source 'micro-focus sealed X-ray tube'
_diffrn_source_type 'SuperNova (Cu) X-ray Source'
_exptl_absorpt_coefficient_mu 1.719
_exptl_absorpt_correction_T_max 1.000
_exptl_absorpt_correction_T_min 0.393
_exptl_absorpt_correction_type gaussian
_exptl_absorpt_process_details
;
CrysAlisPro 1.171.40.43a (Rigaku Oxford Diffraction, 2019)
Numerical absorption correction based on gaussian integration over
            a multifaceted crystal model
Empirical absorption correction using spherical harmonics,
 implemented in SCALE3 ABSPACK scaling algorithm.
;
_exptl_crystal_colour colourless
_exptl_crystal_colour_primary colourless
_exptl_crystal_density_diffrn 1.175
_exptl_crystal_description needle
_exptl_crystal_F_000 372
_exptl_crystal_size_max 0.957
_exptl_crystal_size_mid 0.155
_exptl_crystal_size_min 0.076
_refine_diff_density_max 0.132
_refine_diff_density_min -0.174
_refine_diff_density_rms 0.034
_refine_ls_abs_structure_details
;
 Refined as an inversion twin.
 When determined using the quotient method ( 1589 quotients [(I+)-(I-)]/[(I+)+(I-)]
 (Parsons, Flack and Wagner, Acta Cryst. B69 (2013) 249-259).) the Flack parameter is -0.019(7)
;
_refine_ls_abs_structure_Flack -0.012(13)
_refine_ls_extinction_method none
_refine_ls_goodness_of_fit_ref 1.033
_refine_ls_hydrogen_treatment mixed
_refine_ls_matrix_type full
_refine_ls_number_parameters 236
_refine_ls_number_reflns 3737
_refine_ls_number_restraints 1
_refine_ls_restrained_S_all 1.032
_refine_ls_R_factor_all 0.0298
_refine_ls_R_factor_gt 0.0278
_refine_ls_shift/su_max 0.001
_refine_ls_shift/su_mean 0.000
_refine_ls_structure_factor_coef Fsqd
_refine_ls_weighting_details 'w=1/[\s^2^(Fo^2^)+(0.0466P)^2^+0.0935P] where P=(Fo^2^+2Fc^2^)/3'
_refine_ls_weighting_scheme calc
_refine_ls_wR_factor_gt 0.0705
_refine_ls_wR_factor_ref 0.0718
_reflns_Friedel_coverage 0.835
_reflns_Friedel_fraction_full 1.000
_reflns_Friedel_fraction_max 0.980
_reflns_number_gt 3614
_reflns_number_total 3737
_reflns_threshold_expression 'I > 2\s(I)'
_cod_data_source_file ja9b07253_si_003.cif
_cod_data_source_block ws3b
_cod_original_cell_volume 988.72(2)
_cod_database_code 4127635
_shelx_shelxl_version_number 2018/3
_chemical_oxdiff_formula 'C23 H24 N Cl'
_shelx_space_group_comment
;
The symmetry employed for this shelxl refinement is uniquely defined
by the following loop, which should always be used as a source of
symmetry information in preference to the above space-group names.
They are only intended as comments.
;
_reflns_odcompleteness_completeness 100.00
_reflns_odcompleteness_iscentric 1
_reflns_odcompleteness_theta 66.97
_olex2_refinement_description
;
1. Twinned data refinement
 Scales: 1.012(13)
 -0.012(13)
2. Fixed Uiso
 At 1.2 times of:
  All C(H) groups, All C(H,H) groups
 At 1.5 times of:
  All C(H,H,H) groups
3.a Ternary CH refined with riding coordinates:
 C15(H15)
3.b Secondary CH2 refined with riding coordinates:
 C18(H18A,H18B)
3.c Aromatic/amide H refined with riding coordinates:
 C2(H2), C3(H3), C4(H4), C5(H5), C6(H6), C8(H8), C9(H9), C11(H11), C12(H12),
 C20(H20), C21(H21), C22(H22), C23(H23), C24(H24)
3.d X=CH2 refined with riding coordinates:
 C14(H14A,H14B)
3.e Idealised Me refined as rotating group:
 C16(H16A,H16B,H16C)
;
_olex2_submission_special_instructions 'No special instructions were received'
_oxdiff_exptl_absorpt_empirical_details
;
Empirical correction (ABSPACK) includes:
- Absorption correction using spherical harmonics
- Frame scaling
;
_oxdiff_exptl_absorpt_empirical_full_max 3.501
_oxdiff_exptl_absorpt_empirical_full_min 0.756

loop_
_space_group_symop_operation_xyz
'x, y, z'
'-x, y+1/2, -z'

loop_
_atom_site_label
_atom_site_type_symbol
_atom_site_fract_x
_atom_site_fract_y
_atom_site_fract_z
_atom_site_U_iso_or_equiv
_atom_site_adp_type
_atom_site_occupancy
_atom_site_site_symmetry_order
_atom_site_calc_flag
_atom_site_refinement_flags_posn
Cl1 Cl 0.43833(4) 0.75897(6) -0.12305(3) 0.03104(13) Uani 1 1 d .
N17 N 0.51845(16) 0.8467(2) 0.10959(13) 0.0264(3) Uani 1 1 d .
C1 C 0.19777(18) 0.2446(3) 0.55480(14) 0.0298(4) Uani 1 1 d .
C2 C 0.2755(2) 0.1055(3) 0.59141(16) 0.0321(4) Uani 1 1 d .
H2 H 0.360879 0.097461 0.567745 0.039 Uiso 1 1 calc R
C3 C 0.2302(2) -0.0212(3) 0.66178(18) 0.0382(5) Uani 1 1 d .
H3 H 0.284599 -0.114072 0.686606 0.046 Uiso 1 1 calc R
C4 C 0.1053(2) -0.0119(3) 0.69579(19) 0.0440(6) Uani 1 1 d .
H4 H 0.074043 -0.097669 0.744438 0.053 Uiso 1 1 calc R
C5 C 0.0266(2) 0.1226(4) 0.65854(19) 0.0454(6) Uani 1 1 d .
H5 H -0.059564 0.127209 0.680566 0.055 Uiso 1 1 calc R
C6 C 0.0717(2) 0.2517(4) 0.58914(16) 0.0388(4) Uani 1 1 d .
H6 H 0.016913 0.344689 0.565078 0.047 Uiso 1 1 calc R
C7 C 0.25041(18) 0.3835(3) 0.48385(15) 0.0288(4) Uani 1 1 d .
C8 C 0.3204(2) 0.3373(3) 0.39421(16) 0.0326(4) Uani 1 1 d .
H8 H 0.330570 0.215075 0.376749 0.039 Uiso 1 1 calc R
C9 C 0.37497(19) 0.4653(3) 0.33045(17) 0.0319(4) Uani 1 1 d .
H9 H 0.421320 0.429713 0.269751 0.038 Uiso 1 1 calc R
C10 C 0.36291(18) 0.6461(3) 0.35407(15) 0.0267(4) Uani 1 1 d .
C11 C 0.29154(19) 0.6924(3) 0.44297(16) 0.0316(4) Uani 1 1 d .
H11 H 0.280862 0.814600 0.460258 0.038 Uiso 1 1 calc R
C12 C 0.2363(2) 0.5642(3) 0.50608(16) 0.0318(4) Uani 1 1 d .
H12 H 0.187906 0.599778 0.565626 0.038 Uiso 1 1 calc R
C13 C 0.42603(17) 0.7865(3) 0.29001(15) 0.0270(4) Uani 1 1 d .
C14 C 0.4867(2) 0.9226(3) 0.33605(17) 0.0325(4) Uani 1 1 d .
H14A H 0.490524 0.931755 0.411459 0.039 Uiso 1 1 calc R
H14B H 0.526317 1.010618 0.293504 0.039 Uiso 1 1 calc R
C15 C 0.40857(17) 0.7695(3) 0.17001(14) 0.0277(4) Uani 1 1 d .
H15 H 0.400566 0.640297 0.151633 0.033 Uiso 1 1 calc R
C16 C 0.2868(2) 0.8649(4) 0.13317(18) 0.0384(5) Uani 1 1 d .
H16A H 0.295363 0.992910 0.146860 0.058 Uiso 1 1 calc GR
H16B H 0.214108 0.818029 0.172268 0.058 Uiso 1 1 calc GR
H16C H 0.272971 0.844936 0.056736 0.058 Uiso 1 1 calc GR
C18 C 0.64324(18) 0.7517(4) 0.12856(16) 0.0330(4) Uani 1 1 d .
H18A H 0.637433 0.629715 0.098915 0.040 Uiso 1 1 calc R
H18B H 0.660167 0.741717 0.206111 0.040 Uiso 1 1 calc R
C19 C 0.75191(19) 0.8492(3) 0.07761(17) 0.0307(4) Uani 1 1 d .
C20 C 0.8431(2) 0.9349(3) 0.1404(2) 0.0424(5) Uani 1 1 d .
H20 H 0.836557 0.932166 0.215750 0.051 Uiso 1 1 calc R
C21 C 0.9433(2) 1.0244(4) 0.0945(2) 0.0531(7) Uani 1 1 d .
H21 H 1.005365 1.082357 0.138330 0.064 Uiso 1 1 calc R
C22 C 0.9537(2) 1.0299(4) -0.0147(3) 0.0510(7) Uani 1 1 d .
H22 H 1.022776 1.090940 -0.046247 0.061 Uiso 1 1 calc R
C23 C 0.8634(2) 0.9466(4) -0.0774(2) 0.0438(6) Uani 1 1 d .
H23 H 0.869919 0.951273 -0.152710 0.053 Uiso 1 1 calc R
C24 C 0.7630(2) 0.8559(3) -0.03237(18) 0.0348(5) Uani 1 1 d .
H24 H 0.701435 0.797996 -0.076738 0.042 Uiso 1 1 calc R
H17A H 0.500(2) 0.836(3) 0.039(2) 0.028(6) Uiso 1 1 d .
H17B H 0.526(2) 0.965(4) 0.1210(19) 0.034(6) Uiso 1 1 d .

loop_
_atom_site_aniso_label
_atom_site_aniso_U_11
_atom_site_aniso_U_22
_atom_site_aniso_U_33
_atom_site_aniso_U_23
_atom_site_aniso_U_13
_atom_site_aniso_U_12
Cl1 0.0388(2) 0.0263(2) 0.0281(2) 0.0001(2) 0.00235(16) 0.0005(2)
N17 0.0297(8) 0.0240(8) 0.0258(8) 0.0014(7) 0.0061(6) -0.0007(7)
C1 0.0350(10) 0.0313(10) 0.0231(8) -0.0009(9) 0.0020(7) -0.0054(9)
C2 0.0380(11) 0.0305(11) 0.0279(10) -0.0014(8) 0.0027(8) -0.0027(9)
C3 0.0525(13) 0.0309(11) 0.0310(11) 0.0000(9) -0.0015(9) -0.0039(10)
C4 0.0577(15) 0.0436(13) 0.0310(11) 0.0050(10) 0.0070(10) -0.0151(11)
C5 0.0408(12) 0.0560(15) 0.0398(12) 0.0072(11) 0.0114(10) -0.0108(11)
C6 0.0359(10) 0.0451(11) 0.0357(10) 0.0040(13) 0.0048(8) -0.0021(11)
C7 0.0309(10) 0.0301(10) 0.0255(9) 0.0010(8) 0.0015(7) -0.0024(8)
C8 0.0403(11) 0.0262(9) 0.0315(10) -0.0011(9) 0.0078(8) -0.0002(9)
C9 0.0359(11) 0.0303(11) 0.0298(10) -0.0014(8) 0.0100(8) 0.0021(9)
C10 0.0263(9) 0.0273(10) 0.0265(9) 0.0007(8) 0.0033(7) 0.0004(7)
C11 0.0374(11) 0.0277(9) 0.0301(10) -0.0019(8) 0.0082(8) 0.0006(8)
C12 0.0357(11) 0.0326(11) 0.0274(10) -0.0016(9) 0.0098(8) 0.0021(8)
C13 0.0261(9) 0.0266(11) 0.0286(9) 0.0004(8) 0.0044(7) 0.0022(7)
C14 0.0353(10) 0.0329(11) 0.0294(10) 0.0006(9) 0.0046(8) -0.0034(8)
C15 0.0288(8) 0.0284(9) 0.0260(8) 0.0022(10) 0.0049(6) -0.0060(9)
C16 0.0295(10) 0.0499(14) 0.0358(11) 0.0047(10) 0.0026(8) -0.0001(10)
C18 0.0339(9) 0.0287(9) 0.0367(10) 0.0069(10) 0.0095(8) 0.0070(10)
C19 0.0292(10) 0.0265(10) 0.0366(10) 0.0019(9) 0.0062(8) 0.0051(8)
C20 0.0374(11) 0.0460(13) 0.0437(12) -0.0018(11) -0.0025(9) 0.0050(10)
C21 0.0334(12) 0.0472(15) 0.078(2) -0.0049(14) -0.0078(12) -0.0058(10)
C22 0.0324(12) 0.0430(13) 0.0781(19) 0.0110(13) 0.0147(12) -0.0052(10)
C23 0.0389(12) 0.0457(13) 0.0473(14) 0.0106(11) 0.0160(10) 0.0033(10)
C24 0.0320(10) 0.0342(11) 0.0385(11) 0.0025(10) 0.0064(8) 0.0003(9)

loop_
_atom_type_symbol
_atom_type_description
_atom_type_scat_dispersion_real
_atom_type_scat_dispersion_imag
_atom_type_scat_source
C C 0.0181 0.0091 'International Tables Vol C Tables 4.2.6.8 and 6.1.1.4'
H H 0.0000 0.0000 'International Tables Vol C Tables 4.2.6.8 and 6.1.1.4'
Cl Cl 0.3639 0.7018 'International Tables Vol C Tables 4.2.6.8 and 6.1.1.4'
N N 0.0311 0.0180 'International Tables Vol C Tables 4.2.6.8 and 6.1.1.4'

loop_
_exptl_crystal_face_index_h
_exptl_crystal_face_index_k
_exptl_crystal_face_index_l
_exptl_crystal_face_perp_dist
1 0 0 0.0998
-1 0 0 0.0551
0 -1 0 0.5641
0 1 0 0.3931
0 0 1 0.0663
0 0 -1 0.0098
9 -1 -1 0.1440
-9 -1 0 0.0974

loop_
_geom_angle_atom_site_label_1
_geom_angle_atom_site_label_2
_geom_angle_atom_site_label_3
_geom_angle
C18 N17 C15 114.09(16)
C2 C1 C6 118.4(2)
C2 C1 C7 120.07(17)
C6 C1 C7 121.5(2)
C3 C2 C1 121.1(2)
C4 C3 C2 119.9(2)
C5 C4 C3 119.6(2)
C4 C5 C6 120.9(2)
C5 C6 C1 120.1(2)
C8 C7 C1 121.06(19)
C12 C7 C1 121.41(18)
C12 C7 C8 117.49(19)
C9 C8 C7 121.6(2)
C8 C9 C10 120.84(19)
C9 C10 C11 117.59(19)
C9 C10 C13 122.06(18)
C11 C10 C13 120.33(19)
C12 C11 C10 121.4(2)
C11 C12 C7 121.07(18)
C10 C13 C15 115.45(17)
C14 C13 C10 121.51(18)
C14 C13 C15 122.92(19)
N17 C15 C13 112.81(15)
N17 C15 C16 108.01(17)
C13 C15 C16 110.23(17)
N17 C18 C19 111.37(18)
C20 C19 C18 120.2(2)
C20 C19 C24 118.7(2)
C24 C19 C18 121.14(19)
C21 C20 C19 120.6(2)
C22 C21 C20 120.3(2)
C23 C22 C21 119.5(2)
C22 C23 C24 120.8(2)
C23 C24 C19 120.1(2)

loop_
_geom_bond_atom_site_label_1
_geom_bond_atom_site_label_2
_geom_bond_distance
N17 C15 1.507(2)
N17 C18 1.505(3)
C1 C2 1.398(3)
C1 C6 1.399(3)
C1 C7 1.484(3)
C2 C3 1.388(3)
C3 C4 1.387(4)
C4 C5 1.381(4)
C5 C6 1.392(4)
C7 C8 1.399(3)
C7 C12 1.393(3)
C8 C9 1.382(3)
C9 C10 1.395(3)
C10 C11 1.400(3)
C10 C13 1.489(3)
C11 C12 1.381(3)
C13 C14 1.330(3)
C13 C15 1.521(3)
C15 C16 1.528(3)
C18 C19 1.507(3)
C19 C20 1.387(3)
C19 C24 1.390(3)
C20 C21 1.383(4)
C21 C22 1.379(4)
C22 C23 1.371(4)
C23 C24 1.384(3)

loop_
_exptl_oxdiff_crystal_face_indexfrac_h
_exptl_oxdiff_crystal_face_indexfrac_k
_exptl_oxdiff_crystal_face_indexfrac_l
_exptl_oxdiff_crystal_face_x
_exptl_oxdiff_crystal_face_y
_exptl_oxdiff_crystal_face_z
0.9994 0.0001 0.0003 -0.0440 -0.0586 0.1272
-0.9994 -0.0001 -0.0003 0.0440 0.0586 -0.1272
0.0007 -0.9993 -0.0013 0.1522 0.0972 0.0973
-0.0007 0.9993 0.0013 -0.1522 -0.0972 -0.0973
-0.0001 -0.0003 0.9991 0.0728 -0.0972 -0.0169
0.0001 0.0003 -0.9991 -0.0728 0.0972 0.0169
8.9955 -0.9979 -0.9981 -0.3162 -0.3333 1.2592
-8.9939 -1.0004 -0.0036 0.5478 0.6248 -1.0477

loop_
_twin_individual_id
_twin_individual_mass_fraction_refined
1 1.012(13)
2 -0.012(13)
